data_2005096
loop_
_publ_author_name
'Genge, A. R. J.'
'Levason, W.'
'Reid, G.'

_publ_section_title
;
 Redetermination of [(\m-OEt)~2~{SnCl~3~(EtOH)}~2~]
;
_journal_issue 7
_journal_name_full 'Acta Crystallographica Section C'
_journal_page_first 1666
_journal_page_last 1668
_journal_paper_doi 10.1107/S0108270196002909
_journal_volume 52
_journal_year 1996
_chemical_formula_iupac '[Sn2 Cl6 (C2 H5 O1)2 (C2 H6 O1)2]'
_chemical_formula_moiety 'C8 H22 Cl6 O4 Sn2'
_chemical_formula_structural (\m~2~-OEt)~2~[SnCl~3~(EtOH)]~2~
_chemical_formula_sum 'C8 H22 Cl6 O4 Sn2'
_chemical_formula_weight 632.36
_space_group_IT_number 14
_symmetry_cell_setting monoclinic
_symmetry_space_group_name_Hall '-P 2yn'
_symmetry_space_group_name_H-M 'P 1 21/n 1'
_audit_creation_method 'from TEXRAY.INF file'
_cell_angle_alpha 90
_cell_angle_beta 107.08(2)
_cell_angle_gamma 90
_cell_formula_units_Z 2
_cell_length_a 9.653(3)
_cell_length_b 7.472(3)
_cell_length_c 14.627(2)
_cell_measurement_reflns_used 25
_cell_measurement_temperature 150.0
_cell_measurement_theta_max 20.85
_cell_measurement_theta_min 15.55
_cell_volume 1008.5(5)
_computing_cell_refinement 'MSC/AFC Diffractometer Control Software'
_computing_data_collection
;
MSC/AFC Diffractometer Control Software
(Molecular Structure Corporation, 1988)
;
_computing_data_reduction 'TEXSAN (Molecular Structure Corporation, 1995)'
_computing_publication_material TEXSAN
_computing_structure_refinement TEXSAN
_computing_structure_solution 'SHELXS86 (Sheldrick, 1985)'
_diffrn_ambient_temperature 150.0
_diffrn_measurement_device 'Rigaku AFC-7S'
_diffrn_measurement_method \w/2\q
_diffrn_radiation_monochromator graphite
_diffrn_radiation_source 'X-ray tube'
_diffrn_radiation_type MoK\a
_diffrn_radiation_wavelength 0.71073
_diffrn_reflns_av_R_equivalents 0.021
_diffrn_reflns_limit_h_max 11
_diffrn_reflns_limit_h_min 0
_diffrn_reflns_limit_k_max 8
_diffrn_reflns_limit_k_min 0
_diffrn_reflns_limit_l_max 16
_diffrn_reflns_limit_l_min -17
_diffrn_reflns_number 2043
_diffrn_reflns_theta_max 24.97
_diffrn_standards_decay_% none
_diffrn_standards_interval_count 150
_diffrn_standards_number 3
_exptl_absorpt_coefficient_mu 3.276
_exptl_absorpt_correction_T_max 1.000
_exptl_absorpt_correction_T_min 0.749
_exptl_absorpt_correction_type 'empirical via \y scan (North, Phillips & Mathews, 1968)'
_exptl_absorpt_process_details psi-scan
_exptl_crystal_colour colourless
_exptl_crystal_density_diffrn 2.082
_exptl_crystal_density_meas ?
_exptl_crystal_description 'plate-like needle'
_exptl_crystal_F_000 608
_exptl_crystal_size_max 0.70
_exptl_crystal_size_mid 0.20
_exptl_crystal_size_min 0.10
_refine_diff_density_max 0.66
_refine_diff_density_min -0.78
_refine_ls_extinction_method none
_refine_ls_goodness_of_fit_all 1.28
_refine_ls_goodness_of_fit_obs 1.32
_refine_ls_hydrogen_treatment noref
_refine_ls_matrix_type full
_refine_ls_number_parameters 91
_refine_ls_number_reflns 1428
_refine_ls_number_restraints 0
_refine_ls_R_factor_all 0.0394
_refine_ls_R_factor_obs 0.0247
_refine_ls_shift/esd_max <0.0001
_refine_ls_structure_factor_coef F
_refine_ls_weighting_scheme 'sigma; w= 1/\s^2^(F)'
_refine_ls_wR_factor_all 0.0315
_refine_ls_wR_factor_obs 0.0291
_reflns_number_observed 1428
_reflns_number_total 1925
_reflns_observed_criterion I>3\s(I)
_cod_data_source_file bm1062.cif
_cod_data_source_block AGSn3
_cod_depositor_comments
;
The following automatic conversions were performed:

'_exptl_crystal_density_meas' value 'not measured' was changed to '?'
- the value is perceived as not measured.

Automatic conversion script
Id: cif_fix_values 3008 2015-01-20 13:52:24Z robertas 
;
_cod_original_sg_symbol_H-M 'P 21/n'
_cod_database_code 2005096

loop_
_symmetry_equiv_pos_as_xyz
'   +x,   +y,   +z'
1/2-x,1/2+y,1/2-z
'   -x,   -y,   -z'
1/2+x,1/2-y,1/2+z

loop_
_atom_site_aniso_label
_atom_site_aniso_U_11
_atom_site_aniso_U_22
_atom_site_aniso_U_33
_atom_site_aniso_U_12
_atom_site_aniso_U_13
_atom_site_aniso_U_23
Sn(1) 0.0184(2) 0.0214(2) 0.0152(2) 0.00060(10) 0.00370(10) 0.00120(10)
Cl(1) 0.0328(6) 0.0321(7) 0.0166(5) -0.0006(5) 0.0029(5) -0.0011(5)
Cl(2) 0.0365(7) 0.0214(6) 0.0254(6) 0.0049(5) 0.0100(5) 0.0038(5)
Cl(3) 0.0249(6) 0.0421(8) 0.0296(6) -0.0053(6) 0.0122(5) 0.0014(6)
O(1) 0.035(2) 0.028(2) 0.027(2) 0.013(2) 0.016(2) 0.0060(10)
O(2) 0.018(2) 0.022(2) 0.0150(10) -0.0050(10) 0.0010(10) -0.0010(10)
C(1) 0.037(3) 0.027(3) 0.031(3) -0.003(2) 0.019(2) -0.005(2)
C(2) 0.033(3) 0.049(4) 0.050(3) 0.011(3) 0.016(3) -0.001(3)
C(3) 0.024(2) 0.028(3) 0.019(2) -0.007(2) 0.006(2) -0.003(2)
C(4) 0.020(2) 0.039(3) 0.032(3) 0.000(2) -0.002(2) -0.009(2)

loop_
_atom_site_label
_atom_site_fract_x
_atom_site_fract_y
_atom_site_fract_z
_atom_site_U_iso_or_equiv
_atom_site_thermal_displace_type
Sn(1) .54473(3) .05148(4) .89943(2) .01863(9) Uij
Cl(1) .43040(10) -.0177(2) .73860(8) .0281(3) Uij
Cl(2) .44600(10) .3461(2) .89678(8) .0276(3) Uij
Cl(3) .76800(10) .1417(2) .88063(8) .0313(3) Uij
O(1) .6238(4) -0.2211(5) .9172(2) .0286(9) Uij
O(2) .6164(3) .0576(4) 1.0490(2) .0194(8) Uij
C(1) .7100(6) -0.3169(7) .8662(3) .0300(10) Uij
C(2) .8524(6) -0.3712(9) .9331(4) .043(2) Uij
C(3) .7432(5) .1563(7) 1.1058(3) .0240(10) Uij
C(4) .8710(5) .0337(8) 1.1409(4) .0320(10) Uij
H(1) .5967 -0.2881 .9706 .0382 Uiso
H(2) .7261 -0.2412 .8181 .0357 Uiso
H(3) .6588 -0.4207 .8372 .0357 Uiso
H(4) .9039 -0.2677 .9623 .0520 Uiso
H(5) .8367 -0.4476 .9811 .0520 Uiso
H(6) .9072 -0.4330 .8987 .0520 Uiso
H(7) .7217 .2092 1.1591 .0287 Uiso
H(8) .7663 .2475 1.0673 .0287 Uiso
H(9) .9522 .1001 1.1776 .0388 Uiso
H(10) .8485 -0.0576 1.1795 .0388 Uiso
H(11) .8931 -0.0192 1.0878 .0388 Uiso

loop_
_atom_type_symbol
_atom_type_scat_dispersion_real
_atom_type_scat_dispersion_imag
_atom_type_scat_source
C 0.003 0.002 'International Tables'
H 0.000 0.000 'International Tables'
Cl 0.148 0.159 'International Tables'
O 0.011 0.006 'International Tables'
Sn -0.654 1.425 'International Tables'

loop_
_geom_angle_atom_site_label_1
_geom_angle_atom_site_label_2
_geom_angle_atom_site_label_3
_geom_angle_site_symmetry_1
_geom_angle_site_symmetry_3
_geom_angle
_geom_angle_publ_flag
Cl(1) Sn(1) Cl(2) ? ? 96.80(4) yes
Cl(1) Sn(1) Cl(3) ? ? 97.10(4) yes
Cl(1) Sn(1) O(1) ? ? 87.63(9) yes
Cl(1) Sn(1) O(2) ? ? 165.43(9) yes
Cl(1) Sn(1) O(2) ? 3_657 95.49(8) yes
Cl(2) Sn(1) Cl(3) ? ? 96.22(5) yes
Cl(2) Sn(1) O(1) ? ? 172.73(9) yes
Cl(2) Sn(1) O(2) ? ? 90.27(9) yes
Cl(2) Sn(1) O(2) ? 3_657 91.71(9) yes
Cl(3) Sn(1) O(1) ? ? 88.91(10) yes
Cl(3) Sn(1) O(2) ? ? 94.76(9) yes
Cl(3) Sn(1) O(2) ? 3_657 164.21(8) yes
O(1) Sn(1) O(2) ? ? 84.16(12) yes
O(1) Sn(1) O(2) ? 3_657 82.11(12) yes
O(2) Sn(1) O(2) ? 3_657 71.50(12) yes
Sn(1) O(1) C(1) ? ? 129.4(3) yes
Sn(1) O(2) Sn(1) ? 3_657 108.50(12) yes
Sn(1) O(2) C(3) ? ? 124.8(2) yes
Sn(1) O(2) C(3) 3_657 ? 125.5(2) yes
O(1) C(1) C(2) ? ? 110.6(4) yes
O(2) C(3) C(4) ? ? 110.7(4) yes

loop_
_geom_bond_atom_site_label_1
_geom_bond_atom_site_label_2
_geom_bond_site_symmetry_2
_geom_bond_distance
_geom_bond_publ_flag
Sn(1) Cl(1) ? 2.3441(11) yes
Sn(1) Cl(2) ? 2.3947(12) yes
Sn(1) Cl(3) ? 2.3504(14) yes
Sn(1) O(1) ? 2.164(3) yes
Sn(1) O(2) ? 2.092(3) yes
Sn(1) O(2) 3_657 2.084(3) yes
O(1) C(1) ? 1.459(6) yes
O(2) C(3) ? 1.461(5) yes
C(1) C(2) ? 1.491(7) yes
C(3) C(4) ? 1.501(7) yes
